data_7218945
loop_
_publ_author_name
'Mandal, Haridas'
'Chakrabartty, Sukanta'
'Ray, Debashis'

_publ_section_title
;
 Isothiocyanato and azido coordination induced structural diversity in
 zinc(ii) complexes with Schiff base containing tetrahydrofuran group:
 synthesis, characterization, crystal structure and fluorescence study
;
_journal_issue 110
_journal_name_full 'RSC Adv.'
_journal_page_first 65044
_journal_paper_doi 10.1039/C4RA11352G
_journal_volume 4
_journal_year 2014
_chemical_formula_sum 'C24 H28 Cl N2 O9 Zn'
_chemical_formula_weight 589.32
_chemical_name_systematic
;
 ?
;
_space_group_IT_number 15
_symmetry_cell_setting monoclinic
_symmetry_space_group_name_Hall '-C 2yc'
_symmetry_space_group_name_H-M 'C 1 2/c 1'
_atom_sites_solution_hydrogens geom
_atom_sites_solution_primary direct
_atom_sites_solution_secondary difmap
_audit_creation_method SHELXL-97
_audit_update_record
;
2014-11-18 deposited with the CCDC.
2014-11-20 downloaded from the CCDC.
;
_cell_angle_alpha 90.00
_cell_angle_beta 101.513(4)
_cell_angle_gamma 90.00
_cell_formula_units_Z 8
_cell_length_a 23.365(3)
_cell_length_b 12.7460(18)
_cell_length_c 17.904(2)
_cell_measurement_temperature 293(2)
_cell_volume 5224.7(12)
_computing_cell_refinement 'Bruker SMART'
_computing_data_collection 'Bruker SMART'
_computing_data_reduction 'Bruker SAINT'
_computing_molecular_graphics Diamond
_computing_publication_material 'SHELXL-97 (Sheldrick, 1997), PLATON (Spek, 2009)'
_computing_structure_refinement 'SHELXL-97 (Sheldrick, 2008)'
_computing_structure_solution 'SHELXS-97 (Sheldrick, 1990)'
_diffrn_ambient_temperature 293(2)
_diffrn_measured_fraction_theta_full 0.983
_diffrn_measured_fraction_theta_max 0.983
_diffrn_measurement_device_type 'CCD area detector'
_diffrn_radiation_monochromator graphite
_diffrn_radiation_source 'fine-focus sealed tube'
_diffrn_radiation_type MoK\a
_diffrn_radiation_wavelength 0.71073
_diffrn_reflns_av_R_equivalents 0.0564
_diffrn_reflns_av_sigmaI/netI 0.0436
_diffrn_reflns_limit_h_max 29
_diffrn_reflns_limit_h_min -28
_diffrn_reflns_limit_k_max 15
_diffrn_reflns_limit_k_min -16
_diffrn_reflns_limit_l_max 20
_diffrn_reflns_limit_l_min -22
_diffrn_reflns_number 32409
_diffrn_reflns_theta_full 26.59
_diffrn_reflns_theta_max 26.59
_diffrn_reflns_theta_min 1.78
_exptl_absorpt_coefficient_mu 1.097
_exptl_absorpt_correction_T_max 0.867
_exptl_absorpt_correction_T_min 0.749
_exptl_absorpt_correction_type multi-scan
_exptl_absorpt_process_details 'SADABS (Sheldrick, 1997)'
_exptl_crystal_colour yellow
_exptl_crystal_density_diffrn 1.498
_exptl_crystal_density_method 'not measured'
_exptl_crystal_description rod-like
_exptl_crystal_F_000 2440
_exptl_crystal_size_max 0.31
_exptl_crystal_size_mid 0.22
_exptl_crystal_size_min 0.13
_refine_diff_density_max 0.738
_refine_diff_density_min -0.429
_refine_diff_density_rms 0.077
_refine_ls_extinction_method none
_refine_ls_goodness_of_fit_ref 1.037
_refine_ls_hydrogen_treatment mixed
_refine_ls_matrix_type full
_refine_ls_number_parameters 334
_refine_ls_number_reflns 5382
_refine_ls_number_restraints 0
_refine_ls_restrained_S_all 1.037
_refine_ls_R_factor_all 0.1209
_refine_ls_R_factor_gt 0.0584
_refine_ls_shift/su_max 0.007
_refine_ls_shift/su_mean 0.000
_refine_ls_structure_factor_coef Fsqd
_refine_ls_weighting_details 'calc w=1/[\s^2^(Fo^2^)+(0.0915P)^2^+15.3476P] where P=(Fo^2^+2Fc^2^)/3'
_refine_ls_weighting_scheme calc
_refine_ls_wR_factor_gt 0.1555
_refine_ls_wR_factor_ref 0.2023
_reflns_number_gt 3057
_reflns_number_total 5476
_reflns_threshold_expression >2\s(I)
_cod_data_source_file c4ra11352g2.cif
_cod_data_source_block complex_1
_cod_depositor_comments
;
The following automatic conversions were performed:

'_symmetry_cell_setting' value 'Monoclinic' changed to 'monoclinic'
according to
/usr/data/users/saulius/crontab/automatic-downloads/rss-feeds/RSC/lib/dictionaries/cif_core.dic
dictionary named 'cif_core.dic' version 2.4.2 from 2011-04-26.

Automatic conversion script
Id: cif_fix_values 2935 2014-11-11 08:27:57Z andrius 
;
_cod_original_sg_symbol_H-M 'C 2/c'
_cod_database_code 7218945

loop_
_symmetry_equiv_pos_as_xyz
'x, y, z'
'-x, y, -z+1/2'
'x+1/2, y+1/2, z'
'-x+1/2, y+1/2, -z+1/2'
'-x, -y, -z'
'x, -y, z-1/2'
'-x+1/2, -y+1/2, -z'
'x+1/2, -y+1/2, z-1/2'

loop_
_atom_site_label
_atom_site_type_symbol
_atom_site_fract_x
_atom_site_fract_y
_atom_site_fract_z
_atom_site_U_iso_or_equiv
_atom_site_adp_type
_atom_site_occupancy
_atom_site_symmetry_multiplicity
_atom_site_calc_flag
_atom_site_refinement_flags
Zn1 Zn 0.39903(3) 0.44587(4) 0.17591(4) 0.0574(2) Uani 1 1 d .
O1 O 0.48121(15) 0.4042(3) 0.1591(2) 0.0609(9) Uani 1 1 d .
O2 O 0.30842(18) 0.4482(3) 0.1993(3) 0.0854(13) Uani 1 1 d .
O3 O 0.43644(15) 0.5120(2) 0.27853(19) 0.0567(8) Uani 1 1 d .
O4 O 0.3607(2) 0.4093(3) 0.0498(2) 0.0862(13) Uani 1 1 d .
N1 N 0.38448(19) 0.2924(3) 0.1971(3) 0.0618(11) Uani 1 1 d .
N2 N 0.38879(19) 0.5903(3) 0.1279(2) 0.0596(11) Uani 1 1 d .
C1 C 0.4985(2) 0.3088(4) 0.1395(3) 0.0554(12) Uani 1 1 d .
C2 C 0.5486(3) 0.3006(4) 0.1096(3) 0.0659(14) Uani 1 1 d .
H2 H 0.5696 0.3610 0.1037 0.079 Uiso 1 1 calc R
C3 C 0.5680(3) 0.2052(5) 0.0883(4) 0.0842(19) Uani 1 1 d .
H3 H 0.6022 0.2013 0.0693 0.101 Uiso 1 1 calc R
C4 C 0.5369(4) 0.1165(5) 0.0951(4) 0.095(2) Uani 1 1 d .
H4 H 0.5488 0.0523 0.0788 0.114 Uiso 1 1 calc R
C5 C 0.4879(3) 0.1223(5) 0.1262(4) 0.091(2) Uani 1 1 d .
H5 H 0.4681 0.0609 0.1328 0.109 Uiso 1 1 calc R
C6 C 0.4667(3) 0.2187(4) 0.1486(3) 0.0636(14) Uani 1 1 d .
C7 C 0.4143(3) 0.2136(4) 0.1796(3) 0.0711(16) Uani 1 1 d .
H7 H 0.4006 0.1470 0.1878 0.085 Uiso 1 1 calc R
C8 C 0.3314(3) 0.2710(5) 0.2256(4) 0.0863(19) Uani 1 1 d .
H8A H 0.3399 0.2752 0.2808 0.104 Uiso 1 1 calc R
H8B H 0.3182 0.2003 0.2114 0.104 Uiso 1 1 calc R
C9 C 0.2840(3) 0.3459(6) 0.1950(5) 0.103(2) Uani 1 1 d .
H9 H 0.2697 0.3292 0.1411 0.123 Uiso 1 1 calc R
C10 C 0.2325(3) 0.3534(6) 0.2322(5) 0.099(2) Uani 1 1 d .
H10A H 0.2026 0.3030 0.2108 0.119 Uiso 1 1 calc R
H10B H 0.2437 0.3421 0.2868 0.119 Uiso 1 1 calc R
C11 C 0.2120(3) 0.4628(7) 0.2148(5) 0.111(3) Uani 1 1 d .
H11A H 0.1959 0.4917 0.2563 0.133 Uiso 1 1 calc R
H11B H 0.1822 0.4650 0.1685 0.133 Uiso 1 1 calc R
C12 C 0.2647(3) 0.5226(6) 0.2048(5) 0.094(2) Uani 1 1 d .
H12A H 0.2560 0.5650 0.1590 0.113 Uiso 1 1 calc R
H12B H 0.2777 0.5686 0.2481 0.113 Uiso 1 1 calc R
C13 C 0.43902(19) 0.6139(4) 0.2973(3) 0.0516(12) Uani 1 1 d .
C14 C 0.4625(2) 0.6423(5) 0.3725(3) 0.0693(15) Uani 1 1 d .
H14 H 0.4758 0.5906 0.4084 0.083 Uiso 1 1 calc R
C15 C 0.4663(3) 0.7455(6) 0.3938(5) 0.095(2) Uani 1 1 d .
H15 H 0.4817 0.7632 0.4442 0.114 Uiso 1 1 calc R
C16 C 0.4477(3) 0.8228(6) 0.3420(5) 0.108(3) Uani 1 1 d .
H16 H 0.4503 0.8927 0.3572 0.130 Uiso 1 1 calc R
C17 C 0.4250(3) 0.7975(5) 0.2676(4) 0.0855(19) Uani 1 1 d .
H17 H 0.4128 0.8506 0.2325 0.103 Uiso 1 1 calc R
C18 C 0.4201(2) 0.6929(4) 0.2438(3) 0.0558(12) Uani 1 1 d .
C19 C 0.3980(2) 0.6768(4) 0.1635(3) 0.0588(13) Uani 1 1 d .
H19 H 0.3895 0.7371 0.1342 0.071 Uiso 1 1 calc R
C20 C 0.3693(4) 0.5913(6) 0.0448(4) 0.100(2) Uani 1 1 d .
H20A H 0.3415 0.6481 0.0317 0.120 Uiso 1 1 calc R
H20B H 0.4028 0.6077 0.0224 0.120 Uiso 1 1 calc R
C21 C 0.3448(6) 0.5038(6) 0.0121(4) 0.162(5) Uani 1 1 d .
H21 H 0.3056 0.5117 0.0230 0.194 Uiso 1 1 calc R
C22 C 0.3291(3) 0.4820(6) -0.0709(3) 0.090(2) Uani 1 1 d .
H22A H 0.3615 0.4973 -0.0957 0.108 Uiso 1 1 calc R
H22B H 0.2954 0.5227 -0.0950 0.108 Uiso 1 1 calc R
C23 C 0.3155(3) 0.3664(6) -0.0738(4) 0.100(2) Uani 1 1 d .
H23A H 0.2736 0.3550 -0.0867 0.120 Uiso 1 1 calc R
H23B H 0.3334 0.3317 -0.1116 0.120 Uiso 1 1 calc R
C24 C 0.3394(5) 0.3261(7) 0.0019(4) 0.132(4) Uani 1 1 d .
H24A H 0.3092 0.2894 0.0217 0.159 Uiso 1 1 calc R
H24B H 0.3706 0.2769 -0.0005 0.159 Uiso 1 1 calc R
Cl1 Cl 0.15989(8) 0.46288(17) 0.45138(14) 0.1011(6) Uani 1 1 d .
O5 O 0.1627(7) 0.5284(11) 0.5039(7) 0.309(8) Uani 1 1 d .
O6 O 0.1036(3) 0.4222(6) 0.4329(6) 0.179(3) Uani 1 1 d .
O7 O 0.1965(4) 0.3843(7) 0.4744(9) 0.301(8) Uani 1 1 d .
O8 O 0.1714(5) 0.5161(11) 0.3939(7) 0.281(7) Uani 1 1 d .
O9 O 0.2678(8) 0.2479(12) 0.4162(9) 0.339(8) Uani 1 1 d .

loop_
_atom_site_aniso_label
_atom_site_aniso_U_11
_atom_site_aniso_U_22
_atom_site_aniso_U_33
_atom_site_aniso_U_23
_atom_site_aniso_U_13
_atom_site_aniso_U_12
Zn1 0.0577(4) 0.0431(3) 0.0669(4) -0.0006(3) 0.0021(3) -0.0040(3)
O1 0.062(2) 0.0449(17) 0.075(2) -0.0099(16) 0.0120(18) -0.0054(16)
O2 0.066(2) 0.071(3) 0.123(4) 0.000(2) 0.026(2) -0.007(2)
O3 0.062(2) 0.0423(17) 0.062(2) -0.0010(15) 0.0026(16) 0.0050(15)
O4 0.107(3) 0.071(2) 0.068(3) -0.007(2) -0.012(2) -0.014(2)
N1 0.064(3) 0.051(2) 0.069(3) 0.001(2) 0.010(2) -0.010(2)
N2 0.064(3) 0.052(2) 0.057(3) 0.006(2) 0.000(2) -0.002(2)
C1 0.063(3) 0.045(3) 0.056(3) -0.006(2) 0.004(2) -0.002(2)
C2 0.072(4) 0.059(3) 0.068(4) 0.000(3) 0.017(3) -0.001(3)
C3 0.097(5) 0.069(4) 0.094(5) -0.001(3) 0.039(4) 0.011(3)
C4 0.122(6) 0.055(4) 0.115(6) 0.002(4) 0.045(5) 0.019(4)
C5 0.112(5) 0.043(3) 0.122(6) -0.002(3) 0.036(5) -0.004(3)
C6 0.074(4) 0.045(3) 0.071(4) -0.004(2) 0.010(3) -0.002(2)
C7 0.081(4) 0.042(3) 0.090(4) -0.002(3) 0.018(3) -0.009(3)
C8 0.080(4) 0.073(4) 0.110(5) 0.009(4) 0.027(4) -0.016(3)
C9 0.082(5) 0.083(5) 0.152(7) -0.010(5) 0.044(5) -0.015(4)
C10 0.083(5) 0.097(5) 0.129(6) -0.026(5) 0.047(5) -0.021(4)
C11 0.078(5) 0.134(7) 0.128(7) 0.002(5) 0.038(5) 0.009(5)
C12 0.088(5) 0.092(5) 0.105(6) 0.003(4) 0.023(4) 0.020(4)
C13 0.037(2) 0.051(3) 0.066(3) -0.011(2) 0.008(2) -0.001(2)
C14 0.061(3) 0.072(4) 0.072(4) -0.016(3) 0.005(3) 0.002(3)
C15 0.091(5) 0.090(5) 0.096(5) -0.045(4) 0.001(4) -0.003(4)
C16 0.114(6) 0.063(4) 0.136(7) -0.045(5) 0.000(5) 0.001(4)
C17 0.088(4) 0.049(3) 0.112(5) -0.019(3) 0.004(4) 0.001(3)
C18 0.047(3) 0.043(2) 0.075(4) -0.008(2) 0.006(2) -0.002(2)
C19 0.057(3) 0.041(3) 0.075(4) 0.008(2) 0.003(3) 0.004(2)
C20 0.150(7) 0.076(4) 0.065(4) 0.013(3) 0.000(4) 0.003(4)
C21 0.304(14) 0.073(5) 0.069(5) 0.004(4) -0.058(6) -0.030(7)
C22 0.092(5) 0.115(6) 0.056(4) -0.004(4) -0.001(3) -0.010(4)
C23 0.096(5) 0.117(6) 0.082(5) -0.028(4) 0.006(4) -0.018(4)
C24 0.214(10) 0.099(6) 0.075(5) -0.020(4) 0.007(6) -0.051(6)
Cl1 0.0794(11) 0.1040(14) 0.1125(16) 0.0172(12) 0.0013(10) -0.0071(10)
O5 0.42(2) 0.281(14) 0.195(11) -0.114(11) -0.011(11) -0.022(13)
O6 0.112(5) 0.144(6) 0.263(10) 0.012(6) -0.005(5) -0.004(4)
O7 0.125(6) 0.146(7) 0.58(2) 0.123(11) -0.059(9) 0.016(5)
O8 0.206(10) 0.404(16) 0.267(13) 0.200(13) 0.127(9) 0.087(10)
O9 0.45(2) 0.269(15) 0.277(15) 0.015(12) 0.031(14) -0.015(15)

loop_
_atom_type_symbol
_atom_type_description
_atom_type_scat_dispersion_real
_atom_type_scat_dispersion_imag
_atom_type_scat_source
C C 0.0030 0.0020 'International Tables Vol C Tables 4.2.6.8 and 6.1.1.4'
H H 0.0000 0.0000 'International Tables Vol C Tables 4.2.6.8 and 6.1.1.4'
Cl Cl 0.1480 0.1590 'International Tables Vol C Tables 4.2.6.8 and 6.1.1.4'
N N 0.0060 0.0030 'International Tables Vol C Tables 4.2.6.8 and 6.1.1.4'
O O 0.0110 0.0060 'International Tables Vol C Tables 4.2.6.8 and 6.1.1.4'
Zn Zn 0.2840 1.4300 'International Tables Vol C Tables 4.2.6.8 and 6.1.1.4'

loop_
_geom_angle_atom_site_label_1
_geom_angle_atom_site_label_2
_geom_angle_atom_site_label_3
_geom_angle
N2 Zn1 N1 160.62(17)
N2 Zn1 O3 89.96(15)
N1 Zn1 O3 106.57(16)
N2 Zn1 O1 101.89(16)
N1 Zn1 O1 88.55(16)
O3 Zn1 O1 89.66(13)
N2 Zn1 O2 91.78(17)
N1 Zn1 O2 77.21(17)
O3 Zn1 O2 94.40(16)
O1 Zn1 O2 165.76(14)
N2 Zn1 O4 77.19(17)
N1 Zn1 O4 86.68(17)
O3 Zn1 O4 166.72(14)
O1 Zn1 O4 89.77(16)
O2 Zn1 O4 89.36(18)
C1 O1 Zn1 127.1(3)
C12 O2 C9 109.4(5)
C12 O2 Zn1 138.3(4)
C9 O2 Zn1 111.2(4)
C13 O3 Zn1 127.8(3)
C24 O4 C21 109.5(6)
C24 O4 Zn1 141.1(5)
C21 O4 Zn1 108.2(4)
C7 N1 C8 118.5(5)
C7 N1 Zn1 125.5(4)
C8 N1 Zn1 115.5(4)
C19 N2 C20 119.3(5)
C19 N2 Zn1 125.6(4)
C20 N2 Zn1 115.1(4)
O1 C1 C2 119.2(5)
O1 C1 C6 121.2(5)
C2 C1 C6 119.6(5)
C3 C2 C1 121.5(5)
C3 C2 H2 119.2
C1 C2 H2 119.2
C4 C3 C2 119.8(6)
C4 C3 H3 120.1
C2 C3 H3 120.1
C3 C4 C5 119.7(6)
C3 C4 H4 120.2
C5 C4 H4 120.2
C4 C5 C6 122.1(6)
C4 C5 H5 119.0
C6 C5 H5 119.0
C1 C6 C5 117.3(5)
C1 C6 C7 126.4(5)
C5 C6 C7 116.3(5)
N1 C7 C6 126.7(5)
N1 C7 H7 116.6
C6 C7 H7 116.6
N1 C8 C9 112.1(5)
N1 C8 H8A 109.2
C9 C8 H8A 109.2
N1 C8 H8B 109.2
C9 C8 H8B 109.2
H8A C8 H8B 107.9
O2 C9 C8 108.1(6)
O2 C9 C10 105.5(6)
C8 C9 C10 119.1(7)
O2 C9 H9 107.9
C8 C9 H9 107.9
C10 C9 H9 107.9
C11 C10 C9 102.8(6)
C11 C10 H10A 111.2
C9 C10 H10A 111.2
C11 C10 H10B 111.2
C9 C10 H10B 111.2
H10A C10 H10B 109.1
C10 C11 C12 105.3(6)
C10 C11 H11A 110.7
C12 C11 H11A 110.7
C10 C11 H11B 110.7
C12 C11 H11B 110.7
H11A C11 H11B 108.8
O2 C12 C11 107.0(6)
O2 C12 H12A 110.3
C11 C12 H12A 110.3
O2 C12 H12B 110.3
C11 C12 H12B 110.3
H12A C12 H12B 108.6
O3 C13 C14 118.9(5)
O3 C13 C18 122.2(4)
C14 C13 C18 118.9(5)
C15 C14 C13 120.6(6)
C15 C14 H14 119.7
C13 C14 H14 119.7
C16 C15 C14 120.7(7)
C16 C15 H15 119.6
C14 C15 H15 119.6
C15 C16 C17 120.0(6)
C15 C16 H16 120.0
C17 C16 H16 120.0
C16 C17 C18 120.9(7)
C16 C17 H17 119.6
C18 C17 H17 119.6
C17 C18 C13 118.9(5)
C17 C18 C19 115.6(5)
C13 C18 C19 125.5(4)
N2 C19 C18 128.0(5)
N2 C19 H19 116.0
C18 C19 H19 116.0
C21 C20 N2 117.1(6)
C21 C20 H20A 108.0
N2 C20 H20A 108.0
C21 C20 H20B 108.0
N2 C20 H20B 108.0
H20A C20 H20B 107.3
C20 C21 O4 117.5(7)
C20 C21 C22 126.4(8)
O4 C21 C22 108.1(6)
C20 C21 H21 99.4
O4 C21 H21 99.4
C22 C21 H21 99.4
C21 C22 C23 103.0(6)
C21 C22 H22A 111.2
C23 C22 H22A 111.2
C21 C22 H22B 111.2
C23 C22 H22B 111.2
H22A C22 H22B 109.1
C24 C23 C22 105.9(6)
C24 C23 H23A 110.6
C22 C23 H23A 110.6
C24 C23 H23B 110.5
C22 C23 H23B 110.6
H23A C23 H23B 108.7
O4 C24 C23 109.2(7)
O4 C24 H24A 109.8
C23 C24 H24A 109.8
O4 C24 H24B 109.8
C23 C24 H24B 109.8
H24A C24 H24B 108.3
O5 Cl1 O8 104.9(10)
O5 Cl1 O7 109.7(10)
O8 Cl1 O7 114.5(8)
O5 Cl1 O6 109.4(9)
O8 Cl1 O6 110.0(7)
O7 Cl1 O6 108.2(5)

loop_
_geom_bond_atom_site_label_1
_geom_bond_atom_site_label_2
_geom_bond_distance
Zn1 N2 2.026(4)
Zn1 N1 2.035(4)
Zn1 O3 2.052(3)
Zn1 O1 2.071(4)
Zn1 O2 2.239(4)
Zn1 O4 2.305(4)
O1 C1 1.349(6)
O2 C12 1.410(7)
O2 C9 1.420(7)
O3 C13 1.340(6)
O4 C24 1.392(8)
O4 C21 1.393(9)
N1 C7 1.296(7)
N1 C8 1.458(7)
N2 C19 1.269(6)
N2 C20 1.467(7)
C1 C2 1.386(8)
C1 C6 1.394(7)
C2 C3 1.378(8)
C2 H2 0.9300
C3 C4 1.363(9)
C3 H3 0.9300
C4 C5 1.370(9)
C4 H4 0.9300
C5 C6 1.412(8)
C5 H5 0.9300
C6 C7 1.443(8)
C7 H7 0.9300
C8 C9 1.480(10)
C8 H8A 0.9700
C8 H8B 0.9700
C9 C10 1.491(9)
C9 H9 0.9800
C10 C11 1.487(10)
C10 H10A 0.9700
C10 H10B 0.9700
C11 C12 1.490(10)
C11 H11A 0.9700
C11 H11B 0.9700
C12 H12A 0.9700
C12 H12B 0.9700
C13 C14 1.396(7)
C13 C18 1.399(7)
C14 C15 1.368(8)
C14 H14 0.9300
C15 C16 1.363(11)
C15 H15 0.9300
C16 C17 1.371(10)
C16 H16 0.9300
C17 C18 1.397(7)
C17 H17 0.9300
C18 C19 1.442(7)
C19 H19 0.9300
C20 C21 1.335(10)
C20 H20A 0.9700
C20 H20B 0.9700
C21 C22 1.485(9)
C21 H21 0.9800
C22 C23 1.506(10)
C22 H22A 0.9700
C22 H22B 0.9700
C23 C24 1.453(11)
C23 H23A 0.9700
C23 H23B 0.9700
C24 H24A 0.9700
C24 H24B 0.9700
Cl1 O5 1.250(10)
Cl1 O8 1.306(8)
Cl1 O7 1.327(8)
Cl1 O6 1.391(7)
